data_4103074
loop_
_publ_author_name
'Takahiro Nishimura'
'Hiroki Makino'
'Makoto Nagaosa'
'Tamio Hayashi'

_publ_section_title
;
 Rhodium-Catalyzed Enantioselective 1,6-Addition of Arylboronic Acids to
 Enynamides: Asymmetric Synthesis of Axially Chiral Allenylsilanes
;
_journal_name_full 'Journal of the American Chemical Society'
_journal_page_first 12865
_journal_page_last 12867
_journal_paper_doi 10.1021/ja1066509
_journal_volume 132
_journal_year 2010
_chemical_absolute_configuration rmad
_chemical_formula_moiety 'C56 H52 F4 N O Rh Si, 0.32(C H2 Cl2)'
_chemical_formula_sum 'C56.33 H52.65 Cl0.65 F4 N O Rh Si'
_chemical_formula_weight 989.60
_chemical_name_systematic
; 
 ? 
;
_space_group_IT_number 19
_symmetry_cell_setting orthorhombic
_symmetry_space_group_name_Hall 'P 2ac 2ab'
_symmetry_space_group_name_H-M 'P 21 21 21'
_atom_sites_solution_hydrogens geom
_atom_sites_solution_primary direct
_atom_sites_solution_secondary difmap
_audit_creation_method SHELXL-97
_cell_angle_alpha 90.00
_cell_angle_beta 90.00
_cell_angle_gamma 90.00
_cell_formula_units_Z 4
_cell_length_a 11.810(2)
_cell_length_b 14.161(3)
_cell_length_c 28.699(5)
_cell_measurement_reflns_used 42781
_cell_measurement_temperature 123(2)
_cell_measurement_theta_max 27.5
_cell_measurement_theta_min 3.1
_cell_volume 4799.7(15)
_computing_cell_refinement PROCESS-AUTO
_computing_data_collection PROCESS-AUTO
_computing_structure_refinement 'SHELXL-97 (Sheldrick, 1997)'
_computing_structure_solution 'SHELXS-97 (Sheldrick, 1990)'
_diffrn_ambient_temperature 123(2)
_diffrn_detector_area_resol_mean 10.00
_diffrn_measured_fraction_theta_full 0.997
_diffrn_measured_fraction_theta_max 0.997
_diffrn_measurement_device_type 'Rigaku RAXIS-RAPID'
_diffrn_measurement_method \w
_diffrn_radiation_monochromator graphite
_diffrn_radiation_source 'fine-focus sealed tube'
_diffrn_radiation_type MoK\a
_diffrn_radiation_wavelength 0.71075
_diffrn_reflns_av_R_equivalents 0.0491
_diffrn_reflns_av_sigmaI/netI 0.0441
_diffrn_reflns_limit_h_max 13
_diffrn_reflns_limit_h_min -15
_diffrn_reflns_limit_k_max 18
_diffrn_reflns_limit_k_min -18
_diffrn_reflns_limit_l_max 37
_diffrn_reflns_limit_l_min -37
_diffrn_reflns_number 45271
_diffrn_reflns_theta_full 27.48
_diffrn_reflns_theta_max 27.48
_diffrn_reflns_theta_min 3.10
_exptl_absorpt_coefficient_mu 0.473
_exptl_absorpt_correction_type none
_exptl_crystal_colour red
_exptl_crystal_density_diffrn 1.370
_exptl_crystal_density_method 'not measured'
_exptl_crystal_description prism
_exptl_crystal_F_000 2047
_exptl_crystal_size_max 0.50
_exptl_crystal_size_mid 0.50
_exptl_crystal_size_min 0.30
_refine_diff_density_max 0.562
_refine_diff_density_min -0.389
_refine_diff_density_rms 0.073
_refine_ls_abs_structure_details 'Flack H D (1983), Acta Cryst. A39, 876-881'
_refine_ls_abs_structure_Flack -0.03(2)
_refine_ls_extinction_method none
_refine_ls_goodness_of_fit_ref 1.011
_refine_ls_hydrogen_treatment constr
_refine_ls_matrix_type full
_refine_ls_number_parameters 697
_refine_ls_number_reflns 10929
_refine_ls_number_restraints 27
_refine_ls_restrained_S_all 1.020
_refine_ls_R_factor_all 0.0463
_refine_ls_R_factor_gt 0.0407
_refine_ls_shift/su_max 0.004
_refine_ls_shift/su_mean 0.000
_refine_ls_structure_factor_coef Fsqd
_refine_ls_weighting_details 'calc w=1/[\s^2^(Fo^2^)+(0.0346P)^2^+5.2977P] where P=(Fo^2^+2Fc^2^)/3'
_refine_ls_weighting_scheme calc
_refine_ls_wR_factor_gt 0.0895
_refine_ls_wR_factor_ref 0.0927
_reflns_number_gt 10023
_reflns_number_total 10929
_reflns_threshold_expression >2sigma(I)
_cod_data_source_file ja1066509_si_002.cif
_cod_data_source_block 100420yuki
_cod_original_cell_volume 4799.5(17)
_cod_database_code 4103074

loop_
_symmetry_equiv_pos_as_xyz
'x, y, z'
'-x+1/2, -y, z+1/2'
'x+1/2, -y+1/2, -z'
'-x, y+1/2, -z+1/2'

loop_
_atom_site_label
_atom_site_type_symbol
_atom_site_fract_x
_atom_site_fract_y
_atom_site_fract_z
_atom_site_U_iso_or_equiv
_atom_site_adp_type
_atom_site_occupancy
_atom_site_symmetry_multiplicity
_atom_site_calc_flag
_atom_site_refinement_flags
_atom_site_disorder_assembly
_atom_site_disorder_group
Rh1 Rh 0.444782(19) 0.512744(15) 0.147407(8) 0.02301(6) Uani 1 1 d . A .
Si1 Si 0.45599(12) 0.40404(8) 0.03245(3) 0.0436(3) Uani 1 1 d D . .
C1 C 0.4543(3) 0.4966(2) 0.07865(9) 0.0310(7) Uani 1 1 d . A .
C2 C 0.4300(3) 0.5499(2) 0.22288(10) 0.0270(6) Uani 1 1 d . . .
H62 H 0.4702 0.6062 0.2358 0.032 Uiso 1 1 calc R . .
C3 C 0.5555(4) 0.1494(2) 0.16706(13) 0.0440(9) Uani 1 1 d . . .
H27 H 0.5252 0.0891 0.1596 0.053 Uiso 1 1 calc R . .
C4 C 0.4571(3) 0.4509(2) 0.24063(10) 0.0272(6) Uani 1 1 d . . .
H63 H 0.5339 0.4463 0.2551 0.033 Uiso 1 1 calc R . .
C5 C 0.4469(3) 0.3937(2) 0.19525(10) 0.0265(6) Uani 1 1 d . . .
C6 C 0.3394(3) 0.4032(2) 0.17527(11) 0.0283(7) Uani 1 1 d . A .
H64 H 0.3091 0.3527 0.1544 0.034 Uiso 1 1 calc R . .
C7 C 0.3230(3) 0.5588(2) 0.20324(11) 0.0277(7) Uani 1 1 d . A .
C8 C 0.3632(3) 0.4213(2) 0.27350(12) 0.0310(7) Uani 1 1 d . . .
C9 C 0.4564(3) 0.5939(2) 0.07913(10) 0.0299(7) Uani 1 1 d . . .
C10 C 0.2558(3) 0.4291(2) 0.25378(13) 0.0330(7) Uani 1 1 d . A .
C11 C 0.6423(3) 0.3263(3) 0.18785(15) 0.0411(9) Uani 1 1 d . . .
H28 H 0.6726 0.3868 0.1950 0.049 Uiso 1 1 calc R . .
C12 C 0.5253(3) 0.3133(2) 0.18619(11) 0.0279(7) Uani 1 1 d . . .
C13 C 0.2708(3) 0.6483(2) 0.18785(13) 0.0307(7) Uani 1 1 d . . .
C14 C 0.6117(3) 0.5854(2) 0.13784(11) 0.0295(7) Uani 1 1 d . . .
H29 H 0.6635 0.5539 0.1151 0.035 Uiso 1 1 calc R C .
C15 C 0.4840(3) 0.2239(2) 0.17617(12) 0.0372(8) Uani 1 1 d . . .
H30 H 0.4045 0.2139 0.1756 0.045 Uiso 1 1 calc R . .
C16 C 0.6723(4) 0.1627(3) 0.16877(15) 0.0491(10) Uani 1 1 d . . .
H31 H 0.7222 0.1115 0.1629 0.059 Uiso 1 1 calc R . .
C17 C 0.3164(4) 0.7344(3) 0.20051(16) 0.0453(10) Uani 1 1 d . A .
H32 H 0.3811 0.7361 0.2202 0.054 Uiso 1 1 calc R . .
C18 C 0.7148(4) 0.2506(3) 0.17905(18) 0.0543(11) Uani 1 1 d . . .
H33 H 0.7944 0.2599 0.1802 0.065 Uiso 1 1 calc R . .
C19 C 0.2587(3) 0.4639(2) 0.20384(12) 0.0288(7) Uani 1 1 d . . .
H65 H 0.1816 0.4685 0.1896 0.035 Uiso 1 1 calc R A .
C20 C 0.3752(3) 0.3915(3) 0.31873(13) 0.0373(8) Uani 1 1 d . . .
F1 F 0.0574(2) 0.41354(18) 0.26214(9) 0.0561(6) Uani 1 1 d . A .
F2 F 0.4777(2) 0.38328(16) 0.33873(7) 0.0451(6) Uani 1 1 d . . .
O1 O 0.6269(2) 0.68806(18) 0.20307(9) 0.0347(6) Uani 1 1 d . . .
F3 F 0.0840(2) 0.3538(2) 0.35135(11) 0.0797(9) Uani 1 1 d . . .
F4 F 0.2919(3) 0.3372(2) 0.38877(9) 0.0716(8) Uani 1 1 d . . .
C21 C 0.3846(3) 0.6584(3) 0.04996(13) 0.0393(9) Uani 1 1 d . C .
N1 N 0.7759(3) 0.5899(2) 0.18967(11) 0.0372(7) Uani 1 1 d . . .
C22 C 0.6694(3) 0.6271(2) 0.17852(13) 0.0320(7) Uani 1 1 d . C .
C23A C 0.1771(4) 0.8184(3) 0.1571(2) 0.0670(17) Uani 1 1 d . . .
H34 H 0.1350 0.8748 0.1524 0.080 Uiso 0.62(4) 1 calc PR A 1
H35 H 0.1552 0.8714 0.1389 0.080 Uiso 0.38(4) 1 calc PR A 2
C23 C 0.1753(4) 0.3769(3) 0.32562(16) 0.0535(11) Uani 1 1 d . A .
C24 C 0.2811(4) 0.3685(3) 0.34502(14) 0.0477(10) Uani 1 1 d . . .
C25 C 0.1624(3) 0.4057(3) 0.27990(14) 0.0422(9) Uani 1 1 d . . .
C26 C 0.5213(3) 0.6351(2) 0.11728(11) 0.0301(7) Uani 1 1 d . A .
H36 H 0.5007 0.6991 0.1293 0.036 Uiso 1 1 calc R . .
C27 C 0.8471(3) 0.5432(3) 0.15660(15) 0.0418(9) Uani 1 1 d . C .
C28 C 0.3904(4) 0.2949(3) 0.05730(16) 0.0506(11) Uani 1 1 d . C .
H37 H 0.4226 0.2882 0.0893 0.061 Uiso 1 1 calc R . .
C29 C 0.9003(3) 0.4596(3) 0.16953(18) 0.0515(11) Uani 1 1 d . . .
H38 H 0.8882 0.4333 0.1996 0.062 Uiso 1 1 calc R C .
C30 C 0.2694(4) 0.8182(3) 0.18508(19) 0.0557(12) Uani 1 1 d . A .
H39 H 0.3023 0.8765 0.1943 0.067 Uiso 1 1 calc R B 2
C31 C 0.9391(4) 0.5344(4) 0.08198(18) 0.0750(15) Uani 1 1 d . C .
H40 H 0.9521 0.5601 0.0519 0.090 Uiso 1 1 calc R . .
C32 C 0.6683(4) 0.3413(3) 0.06768(18) 0.0590(12) Uani 1 1 d . . .
H41 H 0.7494 0.3316 0.0621 0.089 Uiso 1 1 calc R C .
H42 H 0.6327 0.2806 0.0751 0.089 Uiso 1 1 calc R . .
H43 H 0.6582 0.3849 0.0938 0.089 Uiso 1 1 calc R . .
C33 C 0.8260(4) 0.6128(3) 0.23338(17) 0.0514(11) Uani 1 1 d . C .
C34 C 0.8682(3) 0.5819(4) 0.11344(17) 0.0546(12) Uani 1 1 d . . .
H44 H 0.8348 0.6405 0.1050 0.066 Uiso 1 1 calc R C .
C35 C 0.9713(3) 0.4150(4) 0.1379(2) 0.0700(16) Uani 1 1 d . C .
H45 H 1.0080 0.3580 0.1466 0.084 Uiso 1 1 calc R . .
C36 C 0.6136(4) 0.3827(3) 0.02414(16) 0.0593(13) Uani 1 1 d D C .
H46 H 0.6220 0.3351 -0.0013 0.071 Uiso 1 1 calc R . .
C37A C 0.1877(11) 0.6503(7) 0.1511(5) 0.034(2) Uani 0.62(4) 1 d P A 1
H1 H 0.1629 0.5925 0.1378 0.041 Uiso 0.62(4) 1 calc PR A 1
C38A C 0.3803(17) 0.4438(11) -0.0237(4) 0.054(4) Uani 0.605(11) 1 d P C 1
H2 H 0.4005 0.5119 -0.0278 0.065 Uiso 0.605(11) 1 calc PR C 1
C38 C 0.9345(5) 0.6545(4) 0.2325(2) 0.0865(19) Uani 1 1 d . . .
H47 H 0.9708 0.6681 0.2037 0.104 Uiso 1 1 calc R C .
C39 C 0.4231(6) 0.2033(3) 0.0313(2) 0.0821(18) Uani 1 1 d . . .
H69 H 0.3853 0.1493 0.0459 0.123 Uiso 1 1 calc R C .
H70 H 0.5053 0.1944 0.0327 0.123 Uiso 1 1 calc R . .
H71 H 0.3993 0.2080 -0.0014 0.123 Uiso 1 1 calc R . .
C40 C 0.9894(4) 0.4516(5) 0.0945(2) 0.0790(18) Uani 1 1 d . . .
H51 H 1.0369 0.4194 0.0730 0.095 Uiso 1 1 calc R C .
C41 C 0.6774(6) 0.4716(4) 0.0089(2) 0.095(2) Uani 1 1 d . . .
H52 H 0.6709 0.5199 0.0332 0.143 Uiso 1 1 calc R C .
H53 H 0.6448 0.4955 -0.0202 0.143 Uiso 1 1 calc R . .
H54 H 0.7574 0.4562 0.0040 0.143 Uiso 1 1 calc R . .
C42 C 0.7707(5) 0.5921(4) 0.27440(18) 0.0719(16) Uani 1 1 d . . .
H55 H 0.6969 0.5655 0.2739 0.086 Uiso 1 1 calc R C .
C43 C 0.9349(7) 0.6538(5) 0.3143(3) 0.104(2) Uani 1 1 d U . .
H56 H 0.9735 0.6680 0.3425 0.124 Uiso 1 1 calc R C .
C44A C 0.1438(11) 0.7334(8) 0.1347(4) 0.043(2) Uani 0.62(4) 1 d P A 1
H3 H 0.0926 0.7341 0.1092 0.051 Uiso 0.62(4) 1 calc PR A 1
C44 C 0.2619(5) 0.3005(5) 0.0638(2) 0.0808(19) Uani 1 1 d . . .
H57 H 0.2247 0.2968 0.0333 0.121 Uiso 1 1 calc R C .
H58 H 0.2423 0.3605 0.0788 0.121 Uiso 1 1 calc R . .
H59 H 0.2365 0.2480 0.0834 0.121 Uiso 1 1 calc R . .
C45 C 0.8248(8) 0.6110(6) 0.3167(2) 0.111(3) Uani 1 1 d . C .
H60 H 0.7903 0.5962 0.3457 0.133 Uiso 1 1 calc R . .
C46B C 0.396(3) 0.3604(15) -0.0615(6) 0.121(13) Uani 0.395(11) 1 d P C 2
H4 H 0.3515 0.3826 -0.0882 0.181 Uiso 0.395(11) 1 calc PR C 2
H5 H 0.3539 0.3101 -0.0455 0.181 Uiso 0.395(11) 1 calc PR C 2
H6 H 0.4686 0.3359 -0.0723 0.181 Uiso 0.395(11) 1 calc PR C 2
C46 C 0.2476(6) 0.7706(6) -0.0057(3) 0.103(3) Uani 1 1 d . . .
H66 H 0.2158 0.8000 -0.0324 0.124 Uiso 0.668(7) 1 calc PR D 1
H67 H 0.2001 0.8139 -0.0218 0.124 Uiso 0.332(7) 1 calc PR D 2
C47 C 0.9856(7) 0.6746(6) 0.2732(3) 0.123(3) Uani 1 1 d U C .
H61 H 1.0580 0.7037 0.2732 0.147 Uiso 1 1 calc R . .
C48A C 0.2553(11) 0.4403(10) -0.0252(5) 0.119(5) Uani 0.605(11) 1 d PU C 1
H7 H 0.2243 0.4738 0.0018 0.179 Uiso 0.605(11) 1 calc PR C 1
H8 H 0.2302 0.3743 -0.0245 0.179 Uiso 0.605(11) 1 calc PR C 1
H9 H 0.2284 0.4704 -0.0539 0.179 Uiso 0.605(11) 1 calc PR C 1
C49A C 0.2771(6) 0.6306(5) 0.0349(2) 0.0469(17) Uani 0.668(7) 1 d P C 1
H10 H 0.2502 0.5696 0.0432 0.056 Uiso 0.668(7) 1 calc PR D 1
C50A C 0.2088(9) 0.6881(7) 0.0085(3) 0.067(3) Uani 0.668(7) 1 d P C 1
H11 H 0.1342 0.6687 0.0006 0.081 Uiso 0.668(7) 1 calc PR D 1
C51A C 0.4093(7) 0.7553(5) 0.0442(3) 0.062(2) Uani 0.668(7) 1 d P C 1
H12 H 0.4764 0.7803 0.0577 0.074 Uiso 0.668(7) 1 calc PR D 1
C52A C 0.3375(9) 0.8156(7) 0.0191(4) 0.090(3) Uani 0.668(7) 1 d P C 1
H13 H 0.3480 0.8821 0.0187 0.108 Uiso 0.668(7) 1 calc PR D 1
C48B C 0.4350(10) 0.6801(8) 0.0049(4) 0.046(3) Uani 0.332(7) 1 d P C 2
H14 H 0.5075 0.6569 -0.0038 0.055 Uiso 0.332(7) 1 calc PR D 2
C49B C 0.3713(11) 0.7362(11) -0.0246(5) 0.058(5) Uani 0.332(7) 1 d P C 2
H15 H 0.3983 0.7539 -0.0545 0.070 Uiso 0.332(7) 1 calc PR D 2
C50B C 0.1639(15) 0.6490(12) 0.1711(13) 0.047(6) Uani 0.38(4) 1 d P A 2
H16 H 0.1222 0.5918 0.1689 0.056 Uiso 0.38(4) 1 calc PR A 2
C51B C 0.2250(19) 0.737(2) 0.0287(7) 0.092(9) Uani 0.332(7) 1 d P C 2
H17 H 0.1502 0.7498 0.0391 0.110 Uiso 0.332(7) 1 calc PR D 2
C53B C 0.1160(14) 0.7322(11) 0.1573(16) 0.062(9) Uani 0.38(4) 1 d P A 2
H19 H 0.0392 0.7324 0.1475 0.075 Uiso 0.38(4) 1 calc PR A 2
C54B C 0.4669(15) 0.5356(12) -0.0484(5) 0.100(7) Uani 0.395(11) 1 d PD C 2
H20 H 0.4222 0.5533 -0.0758 0.149 Uiso 0.395(11) 1 calc PR C 2
H21 H 0.5453 0.5233 -0.0578 0.149 Uiso 0.395(11) 1 calc PR C 2
H22 H 0.4653 0.5873 -0.0257 0.149 Uiso 0.395(11) 1 calc PR C 2
C53A C 0.4324(16) 0.3920(10) -0.0666(5) 0.084(4) Uani 0.605(11) 1 d PU C 1
H23 H 0.5096 0.4150 -0.0719 0.126 Uiso 0.605(11) 1 calc PR C 1
H24 H 0.3861 0.4045 -0.0942 0.126 Uiso 0.605(11) 1 calc PR C 1
H25 H 0.4343 0.3239 -0.0606 0.126 Uiso 0.605(11) 1 calc PR C 1
C55B C 0.416(2) 0.4461(19) -0.0262(6) 0.068(8) Uani 0.395(11) 1 d PD C 2
H26 H 0.3368 0.4672 -0.0205 0.081 Uiso 0.395(11) 1 calc PR C 2
C56 C 0.2875(16) 0.6793(17) 0.0589(7) 0.089(8) Uani 0.332(7) 1 d P C 2
H68 H 0.2534 0.6564 0.0866 0.106 Uiso 0.332(7) 1 calc PR D 2
Cl2 Cl 0.3213(5) 1.0033(4) 0.10484(19) 0.104(2) Uani 0.325(4) 1 d P E 2
Cl1 Cl 0.5114(8) 0.9576(6) 0.05267(19) 0.168(5) Uani 0.325(4) 1 d P E 2
C57 C 0.3794(17) 0.9272(19) 0.0770(6) 0.097(8) Uani 0.325(4) 1 d P E 2
H72 H 0.3283 0.9078 0.0515 0.116 Uiso 0.325(4) 1 calc PR E 2
H73 H 0.3904 0.8717 0.0975 0.116 Uiso 0.325(4) 1 calc PR E 2

loop_
_atom_site_aniso_label
_atom_site_aniso_U_11
_atom_site_aniso_U_22
_atom_site_aniso_U_33
_atom_site_aniso_U_23
_atom_site_aniso_U_13
_atom_site_aniso_U_12
Rh1 0.02500(10) 0.02212(10) 0.02191(10) -0.00249(9) -0.00342(10) 0.00276(9)
Si1 0.0638(7) 0.0423(6) 0.0248(4) -0.0099(4) -0.0048(5) 0.0151(6)
C1 0.0337(15) 0.0369(18) 0.0225(12) -0.0078(12) -0.0047(13) 0.0134(17)
C2 0.0312(17) 0.0269(14) 0.0229(14) -0.0035(11) -0.0009(14) -0.0010(13)
C3 0.066(2) 0.0251(16) 0.0412(18) 0.0010(13) 0.004(2) 0.007(2)
C4 0.0306(16) 0.0283(14) 0.0227(14) -0.0003(11) -0.0017(14) -0.0022(14)
C5 0.0307(15) 0.0221(14) 0.0269(14) -0.0011(11) -0.0015(15) 0.0014(15)
C6 0.0308(16) 0.0231(16) 0.0309(16) -0.0021(13) -0.0031(14) -0.0012(13)
C7 0.0279(16) 0.0280(17) 0.0271(15) -0.0013(13) -0.0002(14) -0.0012(13)
C8 0.0387(18) 0.0246(16) 0.0296(16) -0.0035(13) 0.0039(14) -0.0029(13)
C9 0.0331(17) 0.0338(17) 0.0228(14) 0.0037(12) 0.0016(15) 0.0052(15)
C10 0.0370(18) 0.0223(16) 0.0398(18) -0.0029(13) 0.0047(15) -0.0018(13)
C11 0.035(2) 0.034(2) 0.055(2) 0.0057(17) -0.0049(18) 0.0058(16)
C12 0.0347(18) 0.0265(16) 0.0226(14) 0.0018(12) -0.0013(13) 0.0042(13)
C13 0.0275(16) 0.0247(17) 0.0400(18) -0.0036(14) 0.0038(15) 0.0025(13)
C14 0.0271(15) 0.0297(16) 0.0318(17) 0.0030(13) -0.0003(13) 0.0038(12)
C15 0.049(2) 0.0279(18) 0.0344(18) 0.0028(14) -0.0005(16) 0.0023(15)
C16 0.059(3) 0.035(2) 0.053(2) 0.0060(18) 0.011(2) 0.0256(19)
C17 0.050(2) 0.0255(18) 0.061(3) -0.0036(17) -0.018(2) 0.0013(16)
C18 0.043(2) 0.046(3) 0.074(3) 0.004(2) -0.004(2) 0.0153(19)
C19 0.0262(15) 0.0292(18) 0.0308(16) -0.0009(12) 0.0000(13) 0.0001(12)
C20 0.049(2) 0.0296(19) 0.0336(18) 0.0017(15) 0.0033(17) 0.0029(16)
F1 0.0333(11) 0.0635(15) 0.0716(16) 0.0073(12) 0.0115(13) -0.0074(13)
F2 0.0579(14) 0.0465(13) 0.0310(10) 0.0085(9) -0.0028(10) 0.0034(10)
O1 0.0331(13) 0.0286(13) 0.0424(14) -0.0053(11) -0.0066(11) -0.0027(10)
F3 0.0605(16) 0.106(2) 0.0728(18) 0.0245(19) 0.0341(16) -0.0092(15)
F4 0.085(2) 0.091(2) 0.0395(13) 0.0264(14) 0.0199(14) 0.0021(17)
C21 0.047(2) 0.040(2) 0.0310(18) 0.0084(15) -0.0029(17) 0.0101(17)
N1 0.0301(15) 0.0376(17) 0.0440(17) 0.0021(14) -0.0103(14) 0.0006(13)
C22 0.0311(17) 0.0253(17) 0.0394(19) 0.0078(14) -0.0049(16) -0.0029(14)
C23A 0.041(2) 0.031(2) 0.129(5) 0.011(3) -0.017(3) 0.0071(17)
C23 0.055(3) 0.050(3) 0.055(3) 0.010(2) 0.022(2) -0.008(2)
C24 0.064(3) 0.041(2) 0.038(2) 0.0093(17) 0.014(2) -0.0004(19)
C25 0.0357(19) 0.038(2) 0.052(2) 0.0023(17) 0.0087(18) -0.0039(16)
C26 0.0314(16) 0.0289(16) 0.0299(16) 0.0039(13) 0.0034(13) 0.0007(12)
C27 0.0261(16) 0.042(2) 0.057(3) 0.0010(17) -0.0062(17) 0.0009(14)
C28 0.057(3) 0.048(3) 0.046(2) -0.016(2) -0.005(2) -0.004(2)
C29 0.0316(18) 0.046(2) 0.077(3) 0.003(2) -0.012(2) -0.0044(16)
C30 0.050(2) 0.028(2) 0.088(3) -0.009(2) -0.011(2) 0.0006(18)
C31 0.043(2) 0.115(5) 0.068(3) 0.001(3) 0.009(3) 0.009(3)
C32 0.050(2) 0.045(3) 0.082(3) -0.004(2) 0.012(2) 0.013(2)
C33 0.052(2) 0.037(2) 0.065(3) -0.0044(19) -0.030(2) 0.0021(18)
C34 0.0303(19) 0.073(3) 0.060(3) 0.013(2) 0.0028(19) 0.007(2)
C35 0.033(2) 0.053(3) 0.124(5) -0.017(3) -0.009(3) 0.0129(18)
C36 0.082(3) 0.043(2) 0.053(3) -0.008(2) 0.031(2) 0.006(2)
C37A 0.031(4) 0.030(3) 0.041(5) -0.005(4) 0.003(4) 0.003(3)
C38A 0.081(12) 0.053(6) 0.028(5) -0.007(4) -0.031(5) 0.013(6)
C38 0.071(3) 0.079(4) 0.109(5) -0.006(3) -0.048(4) -0.026(3)
C39 0.104(5) 0.037(2) 0.106(4) -0.026(3) 0.011(4) -0.007(3)
C40 0.036(2) 0.103(5) 0.097(4) -0.027(4) 0.009(3) 0.006(3)
C41 0.124(5) 0.063(4) 0.099(4) 0.020(3) 0.060(4) 0.006(4)
C42 0.093(4) 0.068(3) 0.055(3) -0.012(2) -0.034(3) 0.025(3)
C43 0.116(5) 0.096(4) 0.099(4) -0.020(4) -0.080(4) 0.009(4)
C44A 0.029(5) 0.052(5) 0.046(5) 0.016(4) 0.000(4) 0.002(4)
C44 0.063(3) 0.097(5) 0.082(4) -0.036(4) -0.017(3) -0.015(3)
C45 0.166(8) 0.099(6) 0.067(4) -0.019(4) -0.045(5) 0.052(6)
C46B 0.25(4) 0.092(14) 0.019(6) -0.017(7) -0.006(11) -0.080(17)
C46 0.110(6) 0.099(6) 0.101(5) 0.052(4) -0.062(5) 0.006(4)
C47 0.114(5) 0.127(6) 0.128(6) -0.013(5) -0.064(5) -0.019(5)
C48A 0.109(8) 0.136(9) 0.112(7) 0.037(6) -0.056(6) 0.005(6)
C49A 0.050(4) 0.051(4) 0.040(3) -0.011(3) -0.016(3) 0.014(3)
C50A 0.077(6) 0.081(6) 0.044(4) -0.008(4) -0.022(4) 0.038(5)
C51A 0.063(4) 0.055(4) 0.067(5) 0.035(4) 0.009(4) 0.011(3)
C52A 0.114(8) 0.059(5) 0.099(7) 0.047(5) 0.010(6) 0.035(5)
C48B 0.035(6) 0.044(6) 0.058(7) 0.033(5) -0.018(6) -0.002(5)
C49B 0.041(7) 0.073(10) 0.060(9) 0.048(8) 0.005(6) 0.010(6)
C50B 0.021(6) 0.037(6) 0.082(16) 0.018(9) -0.001(8) 0.000(5)
C51B 0.078(13) 0.14(2) 0.058(11) 0.018(13) 0.008(10) 0.076(15)
C53B 0.017(6) 0.034(6) 0.14(3) 0.034(10) -0.009(10) 0.000(5)
C54B 0.113(14) 0.131(16) 0.054(8) 0.031(9) -0.010(8) 0.043(12)
C53A 0.123(8) 0.089(7) 0.041(5) -0.018(5) -0.009(6) 0.019(7)
C55B 0.069(17) 0.086(14) 0.048(10) -0.010(8) -0.010(8) 0.028(10)
C56 0.071(11) 0.14(2) 0.058(11) 0.064(12) 0.026(10) 0.062(13)
Cl2 0.129(4) 0.095(4) 0.088(3) 0.029(3) -0.040(3) -0.030(4)
Cl1 0.249(10) 0.189(8) 0.067(3) -0.008(4) -0.022(4) 0.145(7)
C57 0.081(12) 0.16(2) 0.046(9) 0.042(12) -0.031(9) -0.031(14)

loop_
_atom_type_symbol
_atom_type_description
_atom_type_scat_dispersion_real
_atom_type_scat_dispersion_imag
_atom_type_scat_source
C C 0.0033 0.0016 'International Tables Vol C Tables 4.2.6.8 and 6.1.1.4'
H H 0.0000 0.0000 'International Tables Vol C Tables 4.2.6.8 and 6.1.1.4'
Cl Cl 0.1484 0.1585 'International Tables Vol C Tables 4.2.6.8 and 6.1.1.4'
O O 0.0106 0.0060 'International Tables Vol C Tables 4.2.6.8 and 6.1.1.4'
N N 0.0061 0.0033 'International Tables Vol C Tables 4.2.6.8 and 6.1.1.4'
F F 0.0171 0.0103 'International Tables Vol C Tables 4.2.6.8 and 6.1.1.4'
Rh Rh -1.1178 0.9187 'International Tables Vol C Tables 4.2.6.8 and 6.1.1.4'
Si Si 0.0817 0.0704 'International Tables Vol C Tables 4.2.6.8 and 6.1.1.4'

loop_
_geom_angle_atom_site_label_1
_geom_angle_atom_site_label_2
_geom_angle_atom_site_label_3
_geom_angle
C1 Rh1 C26 70.61(14)
C1 Rh1 C6 108.63(13)
C26 Rh1 C6 169.52(13)
C1 Rh1 C5 122.44(13)
C26 Rh1 C5 151.56(13)
C6 Rh1 C5 37.80(13)
C1 Rh1 C2 172.88(13)
C26 Rh1 C2 103.56(12)
C6 Rh1 C2 76.32(12)
C5 Rh1 C2 64.62(11)
C1 Rh1 C14 83.20(13)
C26 Rh1 C14 37.43(12)
C6 Rh1 C14 152.73(12)
C5 Rh1 C14 115.06(12)
C2 Rh1 C14 94.55(12)
C1 Rh1 C7 140.87(12)
C26 Rh1 C7 108.89(13)
C6 Rh1 C7 64.71(12)
C5 Rh1 C7 77.42(12)
C2 Rh1 C7 36.09(12)
C14 Rh1 C7 121.11(12)
C1 Rh1 C9 36.94(13)
C26 Rh1 C9 38.44(12)
C6 Rh1 C9 136.19(12)
C5 Rh1 C9 159.16(11)
C2 Rh1 C9 136.06(12)
C14 Rh1 C9 67.02(12)
C7 Rh1 C9 120.36(12)
C55B Si1 C1 114.8(10)
C55B Si1 C28 120.6(7)
C1 Si1 C28 107.79(18)
C55B Si1 C36 100.6(10)
C1 Si1 C36 102.21(19)
C28 Si1 C36 108.8(2)
C55B Si1 C38A 13.0(13)
C1 Si1 C38A 112.6(5)
C28 Si1 C38A 111.6(5)
C36 Si1 C38A 113.3(6)
C9 C1 Si1 135.2(2)
C9 C1 Rh1 82.88(18)
Si1 C1 Rh1 141.9(2)
C7 C2 C4 114.2(3)
C7 C2 Rh1 72.50(18)
C4 C2 Rh1 95.22(18)
C7 C2 H62 120.7
C4 C2 H62 120.7
Rh1 C2 H62 120.7
C15 C3 C16 119.8(4)
C15 C3 H27 120.1
C16 C3 H27 120.1
C8 C4 C2 108.0(3)
C8 C4 C5 108.9(3)
C2 C4 C5 100.6(2)
C8 C4 H63 112.8
C2 C4 H63 112.8
C5 C4 H63 112.8
C6 C5 C12 124.5(3)
C6 C5 C4 111.6(3)
C12 C5 C4 120.1(3)
C6 C5 Rh1 69.89(18)
C12 C5 Rh1 119.3(2)
C4 C5 Rh1 97.31(18)
C5 C6 C19 113.7(3)
C5 C6 Rh1 72.31(18)
C19 C6 Rh1 99.0(2)
C5 C6 H64 120.1
C19 C6 H64 120.1
Rh1 C6 H64 120.1
C2 C7 C13 125.4(3)
C2 C7 C19 111.3(3)
C13 C7 C19 123.0(3)
C2 C7 Rh1 71.41(18)
C13 C7 Rh1 107.6(2)
C19 C7 Rh1 94.02(19)
C20 C8 C10 120.2(3)
C20 C8 C4 126.8(3)
C10 C8 C4 113.0(3)
C1 C9 C26 114.6(3)
C1 C9 C21 126.4(3)
C26 C9 C21 118.2(3)
C1 C9 Rh1 60.17(16)
C26 C9 Rh1 65.62(17)
C21 C9 Rh1 138.9(3)
C25 C10 C8 119.3(3)
C25 C10 C19 127.8(3)
C8 C10 C19 112.9(3)
C12 C11 C18 120.0(4)
C12 C11 H28 120.0
C18 C11 H28 120.0
C15 C12 C11 118.4(3)
C15 C12 C5 121.0(3)
C11 C12 C5 120.6(3)
C50B C13 C17 116.8(9)
C50B C13 C37A 26.3(11)
C17 C13 C37A 116.1(5)
C50B C13 C7 120.2(7)
C17 C13 C7 121.1(3)
C37A C13 C7 121.4(5)
C26 C14 C22 118.8(3)
C26 C14 Rh1 67.27(19)
C22 C14 Rh1 119.6(2)
C26 C14 H29 114.4
C22 C14 H29 114.4
Rh1 C14 H29 114.4
C3 C15 C12 121.6(4)
C3 C15 H30 119.2
C12 C15 H30 119.2
C18 C16 C3 119.4(4)
C18 C16 H31 120.3
C3 C16 H31 120.3
C13 C17 C30 121.1(4)
C13 C17 H32 119.4
C30 C17 H32 119.4
C16 C18 C11 120.7(4)
C16 C18 H33 119.6
C11 C18 H33 119.6
C10 C19 C6 109.9(3)
C10 C19 C7 107.7(3)
C6 C19 C7 100.2(2)
C10 C19 H65 112.7
C6 C19 H65 112.7
C7 C19 H65 112.7
F2 C20 C8 121.6(3)
F2 C20 C24 118.1(3)
C8 C20 C24 120.4(4)
C56 C21 C49A 43.5(13)
C56 C21 C51A 89.0(13)
C49A C21 C51A 115.1(5)
C56 C21 C48B 121.5(9)
C49A C21 C48B 98.9(6)
C51A C21 C48B 66.9(6)
C56 C21 C9 124.4(7)
C49A C21 C9 120.9(4)
C51A C21 C9 122.7(5)
C48B C21 C9 113.2(5)
C22 N1 C33 119.2(3)
C22 N1 C27 123.4(3)
C33 N1 C27 116.5(3)
O1 C22 N1 120.2(3)
O1 C22 C14 123.3(3)
N1 C22 C14 116.4(3)
C30 C23A C53B 113.9(10)
C30 C23A C44A 119.3(5)
C53B C23A C44A 29.7(13)
C30 C23A H34 120.4
C53B C23A H34 117.3
C44A C23A H34 120.4
C30 C23A H35 123.1
C53B C23A H35 123.1
C44A C23A H35 110.4
H34 C23A H35 27.9
F3 C23 C24 119.0(4)
F3 C23 C25 120.3(4)
C24 C23 C25 120.7(4)
F4 C24 C23 119.8(4)
F4 C24 C20 120.9(4)
C23 C24 C20 119.3(4)
F1 C25 C10 120.9(4)
F1 C25 C23 119.0(3)
C10 C25 C23 120.1(4)
C14 C26 C9 120.9(3)
C14 C26 Rh1 75.31(19)
C9 C26 Rh1 75.95(19)
C14 C26 H36 119.5
C9 C26 H36 119.5
Rh1 C26 H36 119.5
C34 C27 C29 119.8(4)
C34 C27 N1 121.3(4)
C29 C27 N1 118.8(4)
C44 C28 C39 110.5(4)
C44 C28 Si1 114.4(4)
C39 C28 Si1 113.9(4)
C44 C28 H37 105.7
C39 C28 H37 105.7
Si1 C28 H37 105.7
C35 C29 C27 119.0(5)
C35 C29 H38 120.5
C27 C29 H38 120.5
C23A C30 C17 121.0(4)
C23A C30 H39 119.5
C17 C30 H39 119.5
C40 C31 C34 120.2(5)
C40 C31 H40 119.9
C34 C31 H40 119.9
C36 C32 H41 109.5
C36 C32 H42 109.5
H41 C32 H42 109.5
C36 C32 H43 109.5
H41 C32 H43 109.5
H42 C32 H43 109.5
C42 C33 C38 122.4(5)
C42 C33 N1 120.5(4)
C38 C33 N1 117.1(5)
C27 C34 C31 119.7(5)
C27 C34 H44 120.1
C31 C34 H44 120.1
C40 C35 C29 121.3(5)
C40 C35 H45 119.4
C29 C35 H45 119.4
C32 C36 C41 109.9(5)
C32 C36 Si1 112.0(3)
C41 C36 Si1 112.8(4)
C32 C36 H46 107.3
C41 C36 H46 107.3
Si1 C36 H46 107.3
C44A C37A C13 121.8(8)
C44A C37A H1 119.1
C13 C37A H1 119.1
C48A C38A C53A 110.8(12)
C48A C38A Si1 118.5(10)
C53A C38A Si1 109.8(11)
C48A C38A H2 105.5
C53A C38A H2 105.5
Si1 C38A H2 105.5
C47 C38 C33 118.6(7)
C47 C38 H47 120.7
C33 C38 H47 120.7
C28 C39 H69 109.5
C28 C39 H70 109.5
H69 C39 H70 109.5
C28 C39 H71 109.5
H69 C39 H71 109.5
H70 C39 H71 109.5
C31 C40 C35 119.9(5)
C31 C40 H51 120.1
C35 C40 H51 120.1
C36 C41 H52 109.5
C36 C41 H53 109.5
H52 C41 H53 109.5
C36 C41 H54 109.5
H52 C41 H54 109.5
H53 C41 H54 109.5
C33 C42 C45 119.0(7)
C33 C42 H55 120.5
C45 C42 H55 120.5
C47 C43 C45 122.2(6)
C47 C43 H56 118.9
C45 C43 H56 118.9
C37A C44A C23A 118.0(7)
C37A C44A H3 121.0
C23A C44A H3 121.0
C28 C44 H57 109.5
C28 C44 H58 109.5
H57 C44 H58 109.5
C28 C44 H59 109.5
H57 C44 H59 109.5
H58 C44 H59 109.5
C42 C45 C43 117.0(7)
C42 C45 H60 121.5
C43 C45 H60 121.5
C55B C46B H4 109.5
C55B C46B H5 109.5
H4 C46B H5 109.5
C55B C46B H6 109.5
H4 C46B H6 109.5
H5 C46B H6 109.5
C51B C46 C50A 43.3(15)
C51B C46 C52A 85.8(17)
C50A C46 C52A 119.9(6)
C51B C46 C49B 112.0(11)
C50A C46 C49B 98.6(8)
C52A C46 C49B 68.5(8)
C51B C46 H66 143.0
C50A C46 H66 120.1
C52A C46 H66 120.1
C49B C46 H66 102.5
C51B C46 H67 124.0
C50A C46 H67 121.1
C52A C46 H67 113.1
C49B C46 H67 124.0
H66 C46 H67 24.8
C38 C47 C43 120.8(8)
C38 C47 H61 119.6
C43 C47 H61 119.6
C50A C49A C21 122.4(8)
C50A C49A H10 118.8
C21 C49A H10 118.8
C46 C50A C49A 119.5(9)
C46 C50A H11 120.3
C49A C50A H11 120.3
C52A C51A C21 121.8(8)
C52A C51A H12 119.1
C21 C51A H12 119.1
C51A C52A C46 115.7(8)
C51A C52A H13 122.2
C46 C52A H13 122.2
C49B C48B C21 116.3(11)
C49B C48B H14 121.9
C21 C48B H14 121.9
C48B C49B C46 117.0(11)
C48B C49B H15 121.5
C46 C49B H15 121.5
C13 C50B C53B 119.7(13)
C13 C50B H16 120.1
C53B C50B H16 120.1
C46 C51B C56 131.5(18)
C46 C51B H17 114.2
C56 C51B H17 114.2
C50B C53B C23A 122.3(12)
C50B C53B H19 118.9
C23A C53B H19 118.9
C55B C54B H20 109.5
C55B C54B H21 109.5
H20 C54B H21 109.5
C55B C54B H22 109.5
H20 C54B H22 109.5
H21 C54B H22 109.5
C54B C55B C46B 115.1(16)
C54B C55B Si1 123.0(12)
C46B C55B Si1 111.8(16)
C54B C55B H26 100.7
C46B C55B H26 100.7
Si1 C55B H26 100.7
C21 C56 C51B 120.8(15)
C21 C56 H68 119.6
C51B C56 H68 119.6
Cl2 C57 Cl1 116.0(15)
Cl2 C57 H72 108.3
Cl1 C57 H72 108.3
Cl2 C57 H73 108.3
Cl1 C57 H73 108.3
H72 C57 H73 107.4

loop_
_geom_bond_atom_site_label_1
_geom_bond_atom_site_label_2
_geom_bond_distance
Rh1 C1 1.990(3)
Rh1 C26 2.137(3)
Rh1 C6 2.143(3)
Rh1 C5 2.174(3)
Rh1 C2 2.236(3)
Rh1 C14 2.241(3)
Rh1 C7 2.250(3)
Rh1 C9 2.276(3)
Si1 C55B 1.847(10)
Si1 C1 1.864(3)
Si1 C28 1.871(5)
Si1 C36 1.900(5)
Si1 C38A 1.927(10)
C1 C9 1.378(5)
C2 C7 1.390(5)
C2 C4 1.525(4)
C2 H62 1.0000
C3 C15 1.376(5)
C3 C16 1.394(7)
C3 H27 0.9500
C4 C8 1.515(5)
C4 C5 1.539(4)
C4 H63 1.0000
C5 C6 1.399(5)
C5 C12 1.490(4)
C6 C19 1.523(4)
C6 H64 1.0000
C7 C13 1.477(5)
C7 C19 1.544(4)
C8 C20 1.372(5)
C8 C10 1.394(5)
C9 C26 1.458(5)
C9 C21 1.501(5)
C10 C25 1.374(5)
C10 C19 1.516(5)
C11 C12 1.395(5)
C11 C18 1.395(6)
C11 H28 0.9500
C12 C15 1.387(5)
C13 C50B 1.350(16)
C13 C17 1.382(5)
C13 C37A 1.441(10)
C14 C26 1.408(4)
C14 C22 1.475(5)
C14 H29 1.0000
C15 H30 0.9500
C16 C18 1.373(6)
C16 H31 0.9500
C17 C30 1.383(6)
C17 H32 0.9500
C18 H33 0.9500
C19 H65 1.0000
C20 F2 1.344(4)
C20 C24 1.383(6)
F1 C25 1.345(5)
O1 C22 1.222(4)
F3 C23 1.347(5)
F4 C24 1.338(5)
C21 C56 1.212(17)
C21 C49A 1.398(8)
C21 C51A 1.412(8)
C21 C48B 1.456(13)
N1 C22 1.401(5)
N1 C33 1.424(5)
N1 C27 1.430(5)
C23A C30 1.355(7)
C23A C53B 1.417(15)
C23A C44A 1.419(12)
C23A H34 0.9500
C23A H35 0.9500
C23 C24 1.373(6)
C23 C25 1.382(6)
C26 H36 1.0000
C27 C34 1.377(6)
C27 C29 1.391(6)
C28 C44 1.531(7)
C28 C39 1.546(6)
C28 H37 1.0000
C29 C35 1.387(7)
C29 H38 0.9500
C30 H39 0.9500
C31 C40 1.362(8)
C31 C34 1.403(7)
C31 H40 0.9500
C32 C36 1.524(7)
C32 H41 0.9800
C32 H42 0.9800
C32 H43 0.9800
C33 C42 1.378(8)
C33 C38 1.411(7)
C34 H44 0.9500
C35 C40 1.367(8)
C35 H45 0.9500
C36 C41 1.530(7)
C36 H46 1.0000
C37A C44A 1.368(13)
C37A H1 0.9500
C38A C48A 1.48(2)
C38A C53A 1.56(2)
C38A H2 1.0000
C38 C47 1.346(9)
C38 H47 0.9500
C39 H69 0.9800
C39 H70 0.9800
C39 H71 0.9800
C40 H51 0.9500
C41 H52 0.9800
C41 H53 0.9800
C41 H54 0.9800
C42 C45 1.396(8)
C42 H55 0.9500
C43 C47 1.354(11)
C43 C45 1.436(12)
C43 H56 0.9500
C44A H3 0.9500
C44 H57 0.9800
C44 H58 0.9800
C44 H59 0.9800
C45 H60 0.9500
C46B C55B 1.60(3)
C46B H4 0.9800
C46B H5 0.9800
C46B H6 0.9800
C46 C51B 1.13(2)
C46 C50A 1.319(13)
C46 C52A 1.430(14)
C46 C49B 1.633(16)
C46 H66 0.9500
C46 H67 0.9500
C47 H61 0.9500
C48A H7 0.9800
C48A H8 0.9800
C48A H9 0.9800
C49A C50A 1.373(10)
C49A H10 0.9500
C50A H11 0.9500
C51A C52A 1.402(10)
C51A H12 0.9500
C52A H13 0.9500
C48B C49B 1.383(15)
C48B H14 0.9500
C49B H15 0.9500
C50B C53B 1.37(2)
C50B H16 0.9500
C51B C56 1.40(2)
C51B H17 0.9500
C53B H19 0.9500
C54B C55B 1.538(10)
C54B H20 0.9800
C54B H21 0.9800
C54B H22 0.9800
C53A H23 0.9800
C53A H24 0.9800
C53A H25 0.9800
C55B H26 1.0000
C56 H68 0.9500
Cl2 C57 1.51(3)
Cl1 C57 1.76(2)
C57 H72 0.9900
C57 H73 0.9900

loop_
_geom_torsion_atom_site_label_1
_geom_torsion_atom_site_label_2
_geom_torsion_atom_site_label_3
_geom_torsion_atom_site_label_4
_geom_torsion
C55B Si1 C1 C9 -18.6(10)
C28 Si1 C1 C9 -156.1(4)
C36 Si1 C1 C9 89.4(4)
C38A Si1 C1 C9 -32.5(7)
C55B Si1 C1 Rh1 159.0(10)
C28 Si1 C1 Rh1 21.5(4)
C36 Si1 C1 Rh1 -93.0(3)
C38A Si1 C1 Rh1 145.1(6)
C26 Rh1 C1 C9 -24.0(2)
C6 Rh1 C1 C9 145.0(2)
C5 Rh1 C1 C9 -175.7(2)
C2 Rh1 C1 C9 11.7(12)
C14 Rh1 C1 C9 -60.3(2)
C7 Rh1 C1 C9 72.4(3)
C26 Rh1 C1 Si1 157.7(3)
C6 Rh1 C1 Si1 -33.3(3)
C5 Rh1 C1 Si1 6.0(4)
C2 Rh1 C1 Si1 -166.6(9)
C14 Rh1 C1 Si1 121.4(3)
C7 Rh1 C1 Si1 -105.9(3)
C9 Rh1 C1 Si1 -178.3(5)
C1 Rh1 C2 C7 69.1(11)
C26 Rh1 C2 C7 103.6(2)
C6 Rh1 C2 C7 -65.6(2)
C5 Rh1 C2 C7 -104.0(2)
C14 Rh1 C2 C7 140.4(2)
C9 Rh1 C2 C7 79.2(3)
C1 Rh1 C2 C4 -177.2(10)
C26 Rh1 C2 C4 -142.7(2)
C6 Rh1 C2 C4 48.1(2)
C5 Rh1 C2 C4 9.8(2)
C14 Rh1 C2 C4 -105.9(2)
C7 Rh1 C2 C4 113.7(3)
C9 Rh1 C2 C4 -167.1(2)
C7 C2 C4 C8 -53.6(3)
Rh1 C2 C4 C8 -126.8(2)
C7 C2 C4 C5 60.4(4)
Rh1 C2 C4 C5 -12.7(3)
C8 C4 C5 C6 55.3(3)
C2 C4 C5 C6 -58.1(3)
C8 C4 C5 C12 -103.4(3)
C2 C4 C5 C12 143.2(3)
C8 C4 C5 Rh1 126.5(2)
C2 C4 C5 Rh1 13.1(3)
C1 Rh1 C5 C6 -78.4(2)
C26 Rh1 C5 C6 171.3(2)
C2 Rh1 C5 C6 100.6(2)
C14 Rh1 C5 C6 -176.55(18)
C7 Rh1 C5 C6 64.76(19)
C9 Rh1 C5 C6 -85.6(4)
C1 Rh1 C5 C12 40.7(3)
C26 Rh1 C5 C12 -69.7(4)
C6 Rh1 C5 C12 119.0(3)
C2 Rh1 C5 C12 -140.3(3)
C14 Rh1 C5 C12 -57.5(3)
C7 Rh1 C5 C12 -176.2(3)
C9 Rh1 C5 C12 33.5(5)
C1 Rh1 C5 C4 171.3(2)
C26 Rh1 C5 C4 60.9(3)
C6 Rh1 C5 C4 -110.3(3)
C2 Rh1 C5 C4 -9.7(2)
C14 Rh1 C5 C4 73.1(2)
C7 Rh1 C5 C4 -45.6(2)
C9 Rh1 C5 C4 164.1(3)
C12 C5 C6 C19 155.4(3)
C4 C5 C6 C19 -2.2(4)
Rh1 C5 C6 C19 -92.2(3)
C12 C5 C6 Rh1 -112.3(3)
C4 C5 C6 Rh1 90.1(2)
C1 Rh1 C6 C5 119.27(19)
C26 Rh1 C6 C5 -156.6(6)
C2 Rh1 C6 C5 -66.06(19)
C14 Rh1 C6 C5 6.8(4)
C7 Rh1 C6 C5 -102.5(2)
C9 Rh1 C6 C5 149.17(18)
C1 Rh1 C6 C19 -128.6(2)
C26 Rh1 C6 C19 -44.5(8)
C5 Rh1 C6 C19 112.1(3)
C2 Rh1 C6 C19 46.0(2)
C14 Rh1 C6 C19 118.9(3)
C7 Rh1 C6 C19 9.63(18)
C9 Rh1 C6 C19 -98.7(2)
C4 C2 C7 C13 173.3(3)
Rh1 C2 C7 C13 -98.8(3)
C4 C2 C7 C19 -0.9(4)
Rh1 C2 C7 C19 87.0(2)
C4 C2 C7 Rh1 -87.9(2)
C1 Rh1 C7 C2 -169.4(2)
C26 Rh1 C7 C2 -87.2(2)
C6 Rh1 C7 C2 101.8(2)
C5 Rh1 C7 C2 63.9(2)
C14 Rh1 C7 C2 -47.9(2)
C9 Rh1 C7 C2 -127.8(2)
C1 Rh1 C7 C13 -47.2(3)
C26 Rh1 C7 C13 35.1(2)
C6 Rh1 C7 C13 -136.0(3)
C5 Rh1 C7 C13 -173.8(2)
C2 Rh1 C7 C13 122.3(3)
C14 Rh1 C7 C13 74.4(2)
C9 Rh1 C7 C13 -5.6(3)
C1 Rh1 C7 C19 79.4(3)
C26 Rh1 C7 C19 161.62(18)
C6 Rh1 C7 C19 -9.41(18)
C5 Rh1 C7 C19 -47.23(19)
C2 Rh1 C7 C19 -111.2(3)
C14 Rh1 C7 C19 -159.08(17)
C9 Rh1 C7 C19 121.0(2)
C2 C4 C8 C20 -124.8(4)
C5 C4 C8 C20 126.7(4)
C2 C4 C8 C10 53.5(3)
C5 C4 C8 C10 -55.0(4)
Si1 C1 C9 C26 -143.3(3)
Rh1 C1 C9 C26 38.2(3)
Si1 C1 C9 C21 47.5(6)
Rh1 C1 C9 C21 -131.0(3)
Si1 C1 C9 Rh1 178.5(4)
C26 Rh1 C9 C1 141.9(3)
C6 Rh1 C9 C1 -51.8(3)
C5 Rh1 C9 C1 10.2(5)
C2 Rh1 C9 C1 -177.9(2)
C14 Rh1 C9 C1 110.5(2)
C7 Rh1 C9 C1 -135.8(2)
C1 Rh1 C9 C26 -141.9(3)
C6 Rh1 C9 C26 166.3(2)
C5 Rh1 C9 C26 -131.8(4)
C2 Rh1 C9 C26 40.2(3)
C14 Rh1 C9 C26 -31.43(19)
C7 Rh1 C9 C26 82.3(2)
C1 Rh1 C9 C21 112.5(5)
C26 Rh1 C9 C21 -105.6(4)
C6 Rh1 C9 C21 60.7(4)
C5 Rh1 C9 C21 122.6(4)
C2 Rh1 C9 C21 -65.5(5)
C14 Rh1 C9 C21 -137.0(4)
C7 Rh1 C9 C21 -23.3(4)
C20 C8 C10 C25 -0.7(5)
C4 C8 C10 C25 -179.2(3)
C20 C8 C10 C19 179.4(3)
C4 C8 C10 C19 1.0(4)
C18 C11 C12 C15 0.7(6)
C18 C11 C12 C5 -179.6(4)
C6 C5 C12 C15 -30.8(5)
C4 C5 C12 C15 125.0(3)
Rh1 C5 C12 C15 -115.4(3)
C6 C5 C12 C11 149.5(4)
C4 C5 C12 C11 -54.6(4)
Rh1 C5 C12 C11 64.9(4)
C2 C7 C13 C50B -177.0(19)
C19 C7 C13 C50B -3(2)
Rh1 C7 C13 C50B 103.6(19)
C2 C7 C13 C17 -13.3(5)
C19 C7 C13 C17 160.2(4)
Rh1 C7 C13 C17 -92.7(4)
C2 C7 C13 C37A 152.3(8)
C19 C7 C13 C37A -34.1(9)
Rh1 C7 C13 C37A 73.0(8)
C1 Rh1 C14 C26 66.8(2)
C6 Rh1 C14 C26 -175.1(3)
C5 Rh1 C14 C26 -170.49(19)
C2 Rh1 C14 C26 -106.4(2)
C7 Rh1 C14 C26 -80.4(2)
C9 Rh1 C14 C26 32.24(19)
C1 Rh1 C14 C22 178.1(3)
C26 Rh1 C14 C22 111.3(3)
C6 Rh1 C14 C22 -63.8(4)
C5 Rh1 C14 C22 -59.2(3)
C2 Rh1 C14 C22 4.9(3)
C7 Rh1 C14 C22 30.9(3)
C9 Rh1 C14 C22 143.6(3)
C16 C3 C15 C12 1.3(6)
C11 C12 C15 C3 -1.3(5)
C5 C12 C15 C3 179.0(3)
C15 C3 C16 C18 -0.7(6)
C50B C13 C17 C30 -17.6(19)
C37A C13 C17 C30 11.9(9)
C7 C13 C17 C30 178.2(4)
C3 C16 C18 C11 0.1(7)
C12 C11 C18 C16 -0.1(7)
C25 C10 C19 C6 -127.5(4)
C8 C10 C19 C6 52.4(4)
C25 C10 C19 C7 124.3(4)
C8 C10 C19 C7 -55.9(4)
C5 C6 C19 C10 -51.6(4)
Rh1 C6 C19 C10 -126.1(2)
C5 C6 C19 C7 61.6(3)
Rh1 C6 C19 C7 -12.9(2)
C2 C7 C19 C10 55.5(3)
C13 C7 C19 C10 -118.9(3)
Rh1 C7 C19 C10 127.0(2)
C2 C7 C19 C6 -59.4(3)
C13 C7 C19 C6 126.2(3)
Rh1 C7 C19 C6 12.2(2)
C10 C8 C20 F2 -179.9(3)
C4 C8 C20 F2 -1.7(6)
C10 C8 C20 C24 0.4(6)
C4 C8 C20 C24 178.6(3)
C1 C9 C21 C56 80.8(18)
C26 C9 C21 C56 -88.0(18)
Rh1 C9 C21 C56 -3.7(19)
C1 C9 C21 C49A 28.8(6)
C26 C9 C21 C49A -140.0(5)
Rh1 C9 C21 C49A -55.7(6)
C1 C9 C21 C51A -164.6(5)
C26 C9 C21 C51A 26.5(6)
Rh1 C9 C21 C51A 110.9(6)
C1 C9 C21 C48B -88.1(7)
C26 C9 C21 C48B 103.0(6)
Rh1 C9 C21 C48B -172.6(6)
C33 N1 C22 O1 9.5(5)
C27 N1 C22 O1 -159.1(3)
C33 N1 C22 C14 -167.4(3)
C27 N1 C22 C14 24.0(5)
C26 C14 C22 O1 20.2(5)
Rh1 C14 C22 O1 -58.6(4)
C26 C14 C22 N1 -163.0(3)
Rh1 C14 C22 N1 118.3(3)
F3 C23 C24 F4 0.3(7)
C25 C23 C24 F4 -177.5(4)
F3 C23 C24 C20 179.6(4)
C25 C23 C24 C20 1.7(7)
F2 C20 C24 F4 -1.4(6)
C8 C20 C24 F4 178.4(4)
F2 C20 C24 C23 179.4(4)
C8 C20 C24 C23 -0.8(6)
C8 C10 C25 F1 179.2(3)
C19 C10 C25 F1 -0.9(6)
C8 C10 C25 C23 1.5(6)
C19 C10 C25 C23 -178.6(4)
F3 C23 C25 F1 2.4(6)
C24 C23 C25 F1 -179.8(4)
F3 C23 C25 C10 -179.9(4)
C24 C23 C25 C10 -2.1(7)
C22 C14 C26 C9 -175.6(3)
Rh1 C14 C26 C9 -63.3(3)
C22 C14 C26 Rh1 -112.3(3)
C1 C9 C26 C14 26.9(5)
C21 C9 C26 C14 -163.0(3)
Rh1 C9 C26 C14 63.0(3)
C1 C9 C26 Rh1 -36.1(3)
C21 C9 C26 Rh1 134.1(3)
C1 Rh1 C26 C14 -104.7(2)
C6 Rh1 C26 C14 167.6(6)
C5 Rh1 C26 C14 18.3(4)
C2 Rh1 C26 C14 79.6(2)
C7 Rh1 C26 C14 116.8(2)
C9 Rh1 C26 C14 -127.8(3)
C1 Rh1 C26 C9 23.14(19)
C6 Rh1 C26 C9 -64.6(8)
C5 Rh1 C26 C9 146.1(2)
C2 Rh1 C26 C9 -152.59(19)
C14 Rh1 C26 C9 127.8(3)
C7 Rh1 C26 C9 -115.3(2)
C22 N1 C27 C34 47.8(5)
C33 N1 C27 C34 -121.1(4)
C22 N1 C27 C29 -135.5(4)
C33 N1 C27 C29 55.6(5)
C55B Si1 C28 C44 -62.0(13)
C1 Si1 C28 C44 72.5(4)
C36 Si1 C28 C44 -177.4(4)
C38A Si1 C28 C44 -51.6(7)
C55B Si1 C28 C39 66.5(14)
C1 Si1 C28 C39 -159.0(4)
C36 Si1 C28 C39 -48.9(4)
C38A Si1 C28 C39 76.9(8)
C34 C27 C29 C35 -2.0(6)
N1 C27 C29 C35 -178.7(4)
C53B C23A C30 C17 18(2)
C44A C23A C30 C17 -14.5(11)
C13 C17 C30 C23A 0.0(8)
C22 N1 C33 C42 58.0(6)
C27 N1 C33 C42 -132.6(4)
C22 N1 C33 C38 -123.6(5)
C27 N1 C33 C38 45.8(6)
C29 C27 C34 C31 2.9(6)
N1 C27 C34 C31 179.6(4)
C40 C31 C34 C27 -1.7(7)
C27 C29 C35 C40 -0.2(7)
C55B Si1 C36 C32 -176.8(9)
C1 Si1 C36 C32 64.7(4)
C28 Si1 C36 C32 -49.1(4)
C38A Si1 C36 C32 -173.8(6)
C55B Si1 C36 C41 58.6(10)
C1 Si1 C36 C41 -59.9(4)
C28 Si1 C36 C41 -173.7(4)
C38A Si1 C36 C41 61.5(7)
C50B C13 C37A C44A 88(2)
C17 C13 C37A C44A -9.8(11)
C7 C13 C37A C44A -176.2(6)
C55B Si1 C38A C48A 178(7)
C1 Si1 C38A C48A -79.3(12)
C28 Si1 C38A C48A 42.1(14)
C36 Si1 C38A C48A 165.3(10)
C55B Si1 C38A C53A 49(6)
C1 Si1 C38A C53A 151.9(10)
C28 Si1 C38A C53A -86.7(12)
C36 Si1 C38A C53A 36.5(12)
C42 C33 C38 C47 0.1(9)
N1 C33 C38 C47 -178.2(6)
C34 C31 C40 C35 -0.5(8)
C29 C35 C40 C31 1.4(8)
C38 C33 C42 C45 -1.6(8)
N1 C33 C42 C45 176.7(5)
C13 C37A C44A C23A -3.8(11)
C30 C23A C44A C37A 16.1(12)
C53B C23A C44A C37A -71.2(15)
C33 C42 C45 C43 1.7(9)
C47 C43 C45 C42 -0.6(11)
C33 C38 C47 C43 1.1(12)
C45 C43 C47 C38 -0.9(13)
C56 C21 C49A C50A 70.3(13)
C51A C21 C49A C50A 11.9(10)
C48B C21 C49A C50A -56.7(9)
C9 C21 C49A C50A 179.4(6)
C51B C46 C50A C49A -66.7(16)
C52A C46 C50A C49A -23.7(14)
C49B C46 C50A C49A 46.4(11)
C21 C49A C50A C46 4.2(13)
C56 C21 C51A C52A -44.7(13)
C49A C21 C51A C52A -8.8(10)
C48B C21 C51A C52A 80.4(9)
C9 C21 C51A C52A -176.0(7)
C21 C51A C52A C46 -8.8(13)
C51B C46 C52A C51A 53.7(14)
C50A C46 C52A C51A 25.7(14)
C49B C46 C52A C51A -62.0(9)
C56 C21 C48B C49B 8(2)
C49A C21 C48B C49B 48.2(13)
C51A C21 C48B C49B -65.4(12)
C9 C21 C48B C49B 177.5(11)
C21 C48B C49B C46 -0.5(19)
C51B C46 C49B C48B -6(3)
C50A C46 C49B C48B -49.0(15)
C52A C46 C49B C48B 69.8(13)
C17 C13 C50B C53B 15(2)
C37A C13 C50B C53B -80(2)
C7 C13 C50B C53B 179.5(13)
C50A C46 C51B C56 85(4)
C52A C46 C51B C56 -58(4)
C49B C46 C51B C56 7(4)
C13 C50B C53B C23A 4(3)
C30 C23A C53B C50B -21(3)
C44A C23A C53B C50B 87(2)
C1 Si1 C55B C54B 48(3)
C28 Si1 C55B C54B 179.6(18)
C36 Si1 C55B C54B -61(3)
C38A Si1 C55B C54B 131(8)
C1 Si1 C55B C46B -168.5(17)
C28 Si1 C55B C46B -37(3)
C36 Si1 C55B C46B 83(2)
C38A Si1 C55B C46B -85(6)
C49A C21 C56 C51B -77(3)
C51A C21 C56 C51B 53(3)
C48B C21 C56 C51B -9(4)
C9 C21 C56 C51B -177(2)
C46 C51B C56 C21 1(5)
